data_1545902
loop_
_publ_author_name
'Zhang, Chen'
'Li, Fangqiong'
'Yu, Yan'
'Huang, Anbang'
'He, Ping'
'Lei, Ming'
'Wang, Jianmin'
'Huang, Longbin'
'Liu, Zhenhong'
'Liu, Jianyu'
'Wei, Yonggang'

_publ_section_title
;
 Design, Synthesis, and Evaluation of a Series of Novel Benzocyclobutene
 Derivatives as General Anesthetics.
;
_journal_name_full 'Journal of medicinal chemistry'
_journal_paper_doi 10.1021/acs.jmedchem.7b00253
_journal_year 2017
_chemical_absolute_configuration unk
_chemical_formula_moiety 'C23 H27 N O4'
_chemical_formula_sum 'C23 H27 N O4'
_chemical_formula_weight 381.45
_chemical_name_systematic
;
 ? 
;
_space_group_crystal_system monoclinic
_space_group_IT_number 4
_space_group_name_Hall 'P 2yb'
_space_group_name_H-M_alt 'P 1 21 1'
_symmetry_space_group_name_Hall 'P 2yb'
_symmetry_space_group_name_H-M 'P 1 21 1'
_atom_sites_solution_hydrogens geom
_atom_sites_solution_primary iterative
_audit_creation_date 2016-06-16
_audit_creation_method
;
Olex2 1.2
(compiled 2016.02.19 svn.r3266 for OlexSys, GUI svn.r5155)
;
_audit_update_record
;
2016-09-27 deposited with the CCDC.
2017-02-15 downloaded from the CCDC.
;
_cell_angle_alpha 90
_cell_angle_beta 91.121(7)
_cell_angle_gamma 90
_cell_formula_units_Z 2
_cell_length_a 10.0156(8)
_cell_length_b 6.6130(5)
_cell_length_c 15.9543(11)
_cell_measurement_reflns_used 1381
_cell_measurement_temperature 293(2)
_cell_measurement_theta_max 23.9170
_cell_measurement_theta_min 3.2150
_cell_volume 1056.50(14)
_computing_cell_refinement
;
CrysAlisPro, Agilent Technologies,
Version 1.171.37.35 (release 13-08-2014 CrysAlis171 .NET)
(compiled Aug 13 2014,18:06:01)
;
_computing_data_collection
;
CrysAlisPro, Agilent Technologies,
Version 1.171.37.35 (release 13-08-2014 CrysAlis171 .NET)
(compiled Aug 13 2014,18:06:01)
;
_computing_data_reduction
;
CrysAlisPro, Agilent Technologies,
Version 1.171.37.35 (release 13-08-2014 CrysAlis171 .NET)
(compiled Aug 13 2014,18:06:01)
;
_computing_molecular_graphics 'Olex2 (Dolomanov et al., 2009)'
_computing_publication_material 'Olex2 (Dolomanov et al., 2009)'
_computing_structure_refinement 'ShelXL (Sheldrick, 2015)'
_computing_structure_solution
;
Superflip (Palatinus & Chapuis, 2007;Palatinus & van der Lee, 2008;
Palatinus et al., 2012)
;
_diffrn_ambient_temperature 293.15
_diffrn_detector 'CCD plate'
_diffrn_detector_area_resol_mean 16.0874
_diffrn_detector_type Eos
_diffrn_measured_fraction_theta_full 0.997
_diffrn_measured_fraction_theta_max 0.998
_diffrn_measurement_details
;
#__ type_ start__ end____ width___ exp.time_
  1 omega  -25.00   22.00   1.0000    1.7500
omega____ theta____ kappa____ phi______ frames
    -      -14.9669  -99.0000   90.0000 47

#__ type_ start__ end____ width___ exp.time_
  2 omega  -51.00  -22.00   1.0000    1.7500
omega____ theta____ kappa____ phi______ frames
    -       16.6856  -57.0000  150.0000 29

#__ type_ start__ end____ width___ exp.time_
  3 omega  -38.00   47.00   1.0000    1.7500
omega____ theta____ kappa____ phi______ frames
    -      -14.9669   77.0000 -180.0000 85

#__ type_ start__ end____ width___ exp.time_
  4 omega   35.00   79.00   1.0000    1.7500
omega____ theta____ kappa____ phi______ frames
    -       16.6856  178.0000  150.0000 44
;
_diffrn_measurement_device 'four-circle diffractometer'
_diffrn_measurement_device_type 'Xcalibur, Eos'
_diffrn_measurement_method '\w scans'
_diffrn_orient_matrix_UB_11 0.0658043000
_diffrn_orient_matrix_UB_12 0.0372921000
_diffrn_orient_matrix_UB_13 0.0063012000
_diffrn_orient_matrix_UB_21 -0.0188745000
_diffrn_orient_matrix_UB_22 0.0429247000
_diffrn_orient_matrix_UB_23 0.0387531000
_diffrn_orient_matrix_UB_31 0.0180819000
_diffrn_orient_matrix_UB_32 -0.0910325000
_diffrn_orient_matrix_UB_33 0.0208466000
_diffrn_radiation_monochromator graphite
_diffrn_radiation_probe x-ray
_diffrn_radiation_type MoK\a
_diffrn_radiation_wavelength 0.71073
_diffrn_reflns_av_R_equivalents 0.0139
_diffrn_reflns_av_unetI/netI 0.0381
_diffrn_reflns_Laue_measured_fraction_full 0.997
_diffrn_reflns_Laue_measured_fraction_max 0.998
_diffrn_reflns_limit_h_max 11
_diffrn_reflns_limit_h_min -12
_diffrn_reflns_limit_k_max 7
_diffrn_reflns_limit_k_min -8
_diffrn_reflns_limit_l_max 19
_diffrn_reflns_limit_l_min -18
_diffrn_reflns_number 4678
_diffrn_reflns_point_group_measured_fraction_full 0.818
_diffrn_reflns_point_group_measured_fraction_max 0.807
_diffrn_reflns_theta_full 25.242
_diffrn_reflns_theta_max 26.366
_diffrn_reflns_theta_min 3.234
_diffrn_source 'Enhance (Mo) X-ray Source'
_exptl_absorpt_coefficient_mu 0.082
_exptl_absorpt_correction_T_max 1.00000
_exptl_absorpt_correction_T_min 0.78121
_exptl_absorpt_correction_type multi-scan
_exptl_absorpt_process_details
;
CrysAlisPro, Agilent Technologies,
Version 1.171.37.35 (release 13-08-2014 CrysAlis171 .NET)
(compiled Aug 13 2014,18:06:01)
Empirical absorption correction using spherical harmonics,
 implemented in SCALE3 ABSPACK scaling algorithm.
;
_exptl_crystal_density_diffrn 1.199
_exptl_crystal_density_method 'not measured'
_exptl_crystal_description block
_exptl_crystal_F_000 408
_exptl_crystal_size_max 0.35
_exptl_crystal_size_mid 0.3
_exptl_crystal_size_min 0.2
_refine_diff_density_max 0.168
_refine_diff_density_min -0.166
_refine_diff_density_rms 0.041
_refine_ls_abs_structure_details
;
 Flack x determined using 797 quotients [(I+)-(I-)]/[(I+)+(I-)]
 (Parsons and Flack (2004), Acta Cryst. A60, s61).
;
_refine_ls_abs_structure_Flack -1.7(9)
_refine_ls_extinction_method none
_refine_ls_goodness_of_fit_ref 1.076
_refine_ls_hydrogen_treatment constr
_refine_ls_matrix_type full
_refine_ls_number_parameters 259
_refine_ls_number_reflns 3488
_refine_ls_number_restraints 1
_refine_ls_restrained_S_all 1.075
_refine_ls_R_factor_all 0.0679
_refine_ls_R_factor_gt 0.0484
_refine_ls_shift/su_max 0.000
_refine_ls_shift/su_mean 0.000
_refine_ls_structure_factor_coef Fsqd
_refine_ls_weighting_details
;
 w=1/[\s^2^(Fo^2^)+(0.0463P)^2^+0.1044P]
 where P=(Fo^2^+2Fc^2^)/3
;
_refine_ls_weighting_scheme calc
_refine_ls_wR_factor_gt 0.1005
_refine_ls_wR_factor_ref 0.1124
_reflns_Friedel_coverage 0.482
_reflns_Friedel_fraction_full 0.602
_reflns_Friedel_fraction_max 0.578
_reflns_number_gt 2693
_reflns_number_total 3488
_reflns_threshold_expression 'I > 2\s(I)'
_cod_data_source_file jm7b00253_si_003.cif
_cod_data_source_block 160614_s1_hsk_hp
_cod_database_code 1545902
_shelxl_version_number 2013-2
_chemical_oxdiff_formula c6h6n1o2
_shelx_space_group_comment
;
The symmetry employed for this shelxl refinement is uniquely defined
by the following loop, which should always be used as a source of
symmetry information in preference to the above space-group names.
They are only intended as comments.
;
_shelx_estimated_absorpt_t_max 0.984
_shelx_estimated_absorpt_t_min 0.972
_reflns_odcompleteness_completeness 99.79
_reflns_odcompleteness_iscentric 1
_reflns_odcompleteness_theta 26.32
_olex2_refinement_description
;
1. Fixed Uiso
 At 1.2 times of:
  All C(H) groups, All C(H,H) groups
 At 1.5 times of:
  All C(H,H,H) groups
2.a Ternary CH refined with riding coordinates:
 C21(H21)
2.b Secondary CH2 refined with riding coordinates:
 C2(H2A,H2B), C3(H3A,H3B), C14(H14A,H14B)
2.c Aromatic/amide H refined with riding coordinates:
 C16(H16), C17(H17)
2.d Idealised Me refined as rotating group:
 C7(H7A,H7B,H7C), C8(H8A,H8B,H8C), C9(H9A,H9B,H9C), C19(H19A,H19B,H19C),
 C22(H22A,H22B,H22C), C23(H23A,H23B,H23C)
;
_olex2_submission_special_instructions 'No special instructions were received'

loop_
_space_group_symop_operation_xyz
'x, y, z'
'-x, y+1/2, -z'

loop_
_atom_site_label
_atom_site_type_symbol
_atom_site_fract_x
_atom_site_fract_y
_atom_site_fract_z
_atom_site_U_iso_or_equiv
_atom_site_adp_type
_atom_site_occupancy
_atom_site_site_symmetry_order
_atom_site_calc_flag
_atom_site_refinement_flags_posn
O1 O -0.8346(2) -0.4602(4) -0.40585(12) 0.0473(6) Uani 1 1 d .
O2 O -0.7360(3) -0.4007(5) -0.52822(15) 0.0690(8) Uani 1 1 d .
O3 O -0.9101(4) -0.7019(5) -0.21388(17) 0.0899(11) Uani 1 1 d .
O4 O -0.8724(2) -0.3820(3) -0.25207(12) 0.0436(6) Uani 1 1 d .
N1 N -0.6080(4) -0.6899(6) -0.0669(3) 0.0881(12) Uani 1 1 d .
C1 C -0.8458(3) -0.6403(5) -0.35332(18) 0.0410(8) Uani 1 1 d .
C2 C -0.9474(3) -0.7751(7) -0.3974(2) 0.0599(10) Uani 1 1 d .
H2A H -1.0278 -0.7009 -0.4127 0.072 Uiso 1 1 calc R
H2B H -0.9709 -0.8901 -0.3629 0.072 Uiso 1 1 calc R
C3 C -0.8704(4) -0.8413(7) -0.4755(2) 0.0672(11) Uani 1 1 d .
H3A H -0.9148 -0.7945 -0.5265 0.081 Uiso 1 1 calc R
H3B H -0.8617 -0.9872 -0.4778 0.081 Uiso 1 1 calc R
C4 C -0.7313(3) -0.7381(6) -0.46328(19) 0.0476(9) Uani 1 1 d .
C5 C -0.7617(3) -0.5176(6) -0.4736(2) 0.0488(9) Uani 1 1 d .
C6 C -0.7113(3) -0.7472(5) -0.36672(18) 0.0434(8) Uani 1 1 d .
C7 C -0.6230(4) -0.8195(7) -0.5191(2) 0.0787(13) Uani 1 1 d .
H7A H -0.6488 -0.7997 -0.5768 0.118 Uiso 1 1 calc GR
H7B H -0.6109 -0.9613 -0.5085 0.118 Uiso 1 1 calc GR
H7C H -0.5409 -0.7492 -0.5074 0.118 Uiso 1 1 calc GR
C8 C -0.5919(3) -0.6229(7) -0.3344(2) 0.0624(11) Uani 1 1 d .
H8A H -0.5986 -0.4874 -0.3557 0.094 Uiso 1 1 calc GR
H8B H -0.5106 -0.6835 -0.3530 0.094 Uiso 1 1 calc GR
H8C H -0.5918 -0.6200 -0.2742 0.094 Uiso 1 1 calc GR
C9 C -0.7025(4) -0.9610(7) -0.3308(3) 0.0714(12) Uani 1 1 d .
H9A H -0.7131 -0.9560 -0.2711 0.107 Uiso 1 1 calc GR
H9B H -0.6171 -1.0184 -0.3432 0.107 Uiso 1 1 calc GR
H9C H -0.7719 -1.0430 -0.3555 0.107 Uiso 1 1 calc GR
C10 C -0.8798(3) -0.5812(6) -0.2654(2) 0.0473(9) Uani 1 1 d .
C11 C -0.9145(3) -0.3132(5) -0.17284(18) 0.0428(8) Uani 1 1 d .
C12 C -0.8253(3) -0.2875(5) -0.10799(19) 0.0423(8) Uani 1 1 d .
C13 C -0.6788(3) -0.3131(6) -0.0810(2) 0.0481(9) Uani 1 1 d .
C14 C -0.7230(4) -0.2219(7) 0.0056(2) 0.0592(10) Uani 1 1 d .
H14A H -0.7125 -0.3138 0.0527 0.071 Uiso 1 1 calc R
H14B H -0.6850 -0.0903 0.0184 0.071 Uiso 1 1 calc R
C15 C -0.8630(3) -0.2145(6) -0.03160(19) 0.0485(8) Uani 1 1 d .
C16 C -0.9940(4) -0.1712(6) -0.0152(2) 0.0607(11) Uani 1 1 d .
H16 H -1.0210 -0.1284 0.0374 0.073 Uiso 1 1 calc R
C17 C -1.0836(4) -0.1951(7) -0.0818(2) 0.0604(10) Uani 1 1 d .
H17 H -1.1731 -0.1659 -0.0732 0.072 Uiso 1 1 calc R
C18 C -1.0465(3) -0.2608(6) -0.1614(2) 0.0503(9) Uani 1 1 d .
C19 C -0.5753(3) -0.1931(7) -0.1279(2) 0.0617(10) Uani 1 1 d .
H19A H -0.5679 -0.2458 -0.1837 0.093 Uiso 1 1 calc GR
H19B H -0.4905 -0.2037 -0.0992 0.093 Uiso 1 1 calc GR
H19C H -0.6018 -0.0537 -0.1306 0.093 Uiso 1 1 calc GR
C20 C -0.6398(4) -0.5258(7) -0.0732(2) 0.0552(10) Uani 1 1 d .
C21 C -1.1499(3) -0.2755(7) -0.2326(2) 0.0619(11) Uani 1 1 d .
H21 H -1.1010 -0.2988 -0.2844 0.074 Uiso 1 1 calc R
C22 C -1.2275(5) -0.0793(8) -0.2443(3) 0.0839(14) Uani 1 1 d .
H22A H -1.2771 -0.0516 -0.1946 0.126 Uiso 1 1 calc GR
H22B H -1.2881 -0.0921 -0.2914 0.126 Uiso 1 1 calc GR
H22C H -1.1664 0.0296 -0.2541 0.126 Uiso 1 1 calc GR
C23 C -1.2417(5) -0.4566(8) -0.2207(3) 0.0924(15) Uani 1 1 d .
H23A H -1.1891 -0.5776 -0.2161 0.139 Uiso 1 1 calc GR
H23B H -1.3020 -0.4676 -0.2680 0.139 Uiso 1 1 calc GR
H23C H -1.2917 -0.4387 -0.1706 0.139 Uiso 1 1 calc GR

loop_
_atom_site_aniso_label
_atom_site_aniso_U_11
_atom_site_aniso_U_22
_atom_site_aniso_U_33
_atom_site_aniso_U_23
_atom_site_aniso_U_13
_atom_site_aniso_U_12
O1 0.0641(13) 0.0402(14) 0.0376(11) 0.0023(11) 0.0036(10) 0.0092(12)
O2 0.0957(19) 0.067(2) 0.0443(14) 0.0133(14) 0.0074(13) 0.0092(16)
O3 0.157(3) 0.0527(19) 0.0617(16) 0.0046(16) 0.0389(18) -0.009(2)
O4 0.0537(13) 0.0417(15) 0.0357(11) -0.0039(11) 0.0085(9) -0.0033(11)
N1 0.099(3) 0.057(3) 0.107(3) -0.005(2) -0.022(2) 0.020(2)
C1 0.0502(18) 0.0342(19) 0.0386(16) 0.0017(15) 0.0012(13) -0.0033(16)
C2 0.0517(18) 0.062(3) 0.065(2) -0.009(2) -0.0050(16) -0.012(2)
C3 0.078(2) 0.067(3) 0.056(2) -0.016(2) -0.0134(19) -0.010(2)
C4 0.0574(19) 0.048(2) 0.0371(16) -0.0053(17) 0.0015(14) 0.0046(18)
C5 0.0574(19) 0.057(3) 0.0314(16) -0.0003(17) -0.0047(15) 0.0059(18)
C6 0.0457(17) 0.044(2) 0.0404(16) 0.0014(16) -0.0042(13) 0.0051(16)
C7 0.095(3) 0.084(4) 0.058(2) -0.012(2) 0.019(2) 0.022(3)
C8 0.0512(19) 0.081(3) 0.055(2) 0.001(2) -0.0092(17) -0.004(2)
C9 0.093(3) 0.051(3) 0.070(2) 0.010(2) 0.001(2) 0.021(2)
C10 0.058(2) 0.043(2) 0.0412(18) 0.0010(17) 0.0074(16) -0.0015(18)
C11 0.0521(18) 0.042(2) 0.0350(16) -0.0032(15) 0.0074(14) 0.0018(16)
C12 0.0479(16) 0.040(2) 0.0394(16) -0.0031(15) 0.0030(13) 0.0002(16)
C13 0.0532(18) 0.049(2) 0.0424(18) -0.0035(17) -0.0034(15) 0.0013(18)
C14 0.075(2) 0.061(3) 0.0412(17) -0.0073(19) -0.0041(16) -0.003(2)
C15 0.0609(19) 0.045(2) 0.0396(16) -0.0075(17) 0.0046(14) 0.0026(18)
C16 0.083(2) 0.058(3) 0.0419(19) -0.0060(19) 0.0109(18) 0.015(2)
C17 0.059(2) 0.065(3) 0.057(2) -0.004(2) 0.0105(17) 0.016(2)
C18 0.0527(18) 0.055(3) 0.0438(17) -0.0016(17) 0.0053(14) 0.0007(18)
C19 0.060(2) 0.073(3) 0.0522(19) -0.001(2) -0.0024(16) -0.012(2)
C20 0.055(2) 0.061(3) 0.049(2) -0.0058(19) -0.0073(16) 0.004(2)
C21 0.0492(18) 0.079(3) 0.058(2) -0.003(2) -0.0009(16) 0.006(2)
C22 0.086(3) 0.088(4) 0.077(3) 0.012(3) -0.012(2) 0.016(3)
C23 0.085(3) 0.085(4) 0.106(4) -0.001(3) -0.026(3) -0.012(3)

loop_
_atom_type_symbol
_atom_type_description
_atom_type_scat_dispersion_real
_atom_type_scat_dispersion_imag
_atom_type_scat_source
C C 0.0033 0.0016 'International Tables Vol C Tables 4.2.6.8 and 6.1.1.4'
H H 0.0000 0.0000 'International Tables Vol C Tables 4.2.6.8 and 6.1.1.4'
N N 0.0061 0.0033 'International Tables Vol C Tables 4.2.6.8 and 6.1.1.4'
O O 0.0106 0.0060 'International Tables Vol C Tables 4.2.6.8 and 6.1.1.4'

loop_
_geom_angle_atom_site_label_1
_geom_angle_atom_site_label_2
_geom_angle_atom_site_label_3
_geom_angle
C5 O1 C1 105.9(3)
C10 O4 C11 116.2(3)
O1 C1 C2 105.7(3)
O1 C1 C6 102.6(2)
O1 C1 C10 110.2(3)
C2 C1 C6 104.3(3)
C10 C1 C2 115.1(3)
C10 C1 C6 117.7(3)
C1 C2 H2A 111.5
C1 C2 H2B 111.5
C1 C2 C3 101.5(3)
H2A C2 H2B 109.3
C3 C2 H2A 111.5
C3 C2 H2B 111.5
C2 C3 H3A 111.0
C2 C3 H3B 111.0
C2 C3 C4 103.6(3)
H3A C3 H3B 109.0
C4 C3 H3A 111.0
C4 C3 H3B 111.0
C5 C4 C3 103.5(3)
C5 C4 C6 99.8(3)
C5 C4 C7 115.3(3)
C6 C4 C3 101.8(3)
C7 C4 C3 114.7(3)
C7 C4 C6 119.3(3)
O1 C5 C4 107.0(3)
O2 C5 O1 121.4(3)
O2 C5 C4 131.5(3)
C1 C6 C4 91.3(2)
C8 C6 C1 112.7(3)
C8 C6 C4 113.5(3)
C9 C6 C1 114.6(3)
C9 C6 C4 114.5(3)
C9 C6 C8 109.4(3)
C4 C7 H7A 109.5
C4 C7 H7B 109.5
C4 C7 H7C 109.5
H7A C7 H7B 109.5
H7A C7 H7C 109.5
H7B C7 H7C 109.5
C6 C8 H8A 109.5
C6 C8 H8B 109.5
C6 C8 H8C 109.5
H8A C8 H8B 109.5
H8A C8 H8C 109.5
H8B C8 H8C 109.5
C6 C9 H9A 109.5
C6 C9 H9B 109.5
C6 C9 H9C 109.5
H9A C9 H9B 109.5
H9A C9 H9C 109.5
H9B C9 H9C 109.5
O3 C10 O4 124.5(3)
O3 C10 C1 122.4(3)
O4 C10 C1 113.1(3)
C12 C11 O4 121.0(3)
C12 C11 C18 118.8(3)
C18 C11 O4 120.1(3)
C11 C12 C13 144.0(3)
C11 C12 C15 122.0(3)
C15 C12 C13 93.9(3)
C12 C13 C14 85.4(2)
C19 C13 C12 117.7(3)
C19 C13 C14 116.0(3)
C20 C13 C12 112.5(3)
C20 C13 C14 111.8(3)
C20 C13 C19 111.2(3)
C13 C14 H14A 114.2
C13 C14 H14B 114.2
H14A C14 H14B 111.4
C15 C14 C13 86.7(2)
C15 C14 H14A 114.2
C15 C14 H14B 114.2
C12 C15 C14 93.9(3)
C12 C15 C16 121.6(3)
C16 C15 C14 144.4(3)
C15 C16 H16 122.1
C15 C16 C17 115.8(3)
C17 C16 H16 122.1
C16 C17 H17 118.2
C16 C17 C18 123.5(3)
C18 C17 H17 118.2
C11 C18 C17 118.0(3)
C11 C18 C21 121.5(3)
C17 C18 C21 120.5(3)
C13 C19 H19A 109.5
C13 C19 H19B 109.5
C13 C19 H19C 109.5
H19A C19 H19B 109.5
H19A C19 H19C 109.5
H19B C19 H19C 109.5
N1 C20 C13 179.1(5)
C18 C21 H21 107.1
C22 C21 C18 112.0(4)
C22 C21 H21 107.1
C22 C21 C23 112.2(3)
C23 C21 C18 111.1(4)
C23 C21 H21 107.1
C21 C22 H22A 109.5
C21 C22 H22B 109.5
C21 C22 H22C 109.5
H22A C22 H22B 109.5
H22A C22 H22C 109.5
H22B C22 H22C 109.5
C21 C23 H23A 109.5
C21 C23 H23B 109.5
C21 C23 H23C 109.5
H23A C23 H23B 109.5
H23A C23 H23C 109.5
H23B C23 H23C 109.5

loop_
_geom_bond_atom_site_label_1
_geom_bond_atom_site_label_2
_geom_bond_distance
O1 C1 1.462(4)
O1 C5 1.370(4)
O2 C5 1.196(4)
O3 C10 1.189(4)
O4 C10 1.336(4)
O4 C11 1.415(3)
N1 C20 1.135(5)
C1 C2 1.516(5)
C1 C6 1.540(4)
C1 C10 1.502(4)
C2 H2A 0.9700
C2 H2B 0.9700
C2 C3 1.542(5)
C3 H3A 0.9700
C3 H3B 0.9700
C3 C4 1.560(5)
C4 C5 1.498(5)
C4 C6 1.551(4)
C4 C7 1.516(5)
C6 C8 1.532(5)
C6 C9 1.528(5)
C7 H7A 0.9600
C7 H7B 0.9600
C7 H7C 0.9600
C8 H8A 0.9600
C8 H8B 0.9600
C8 H8C 0.9600
C9 H9A 0.9600
C9 H9B 0.9600
C9 H9C 0.9600
C11 C12 1.365(4)
C11 C18 1.382(4)
C12 C13 1.530(4)
C12 C15 1.371(4)
C13 C14 1.580(5)
C13 C19 1.515(5)
C13 C20 1.464(6)
C14 H14A 0.9700
C14 H14B 0.9700
C14 C15 1.512(5)
C15 C16 1.374(5)
C16 H16 0.9300
C16 C17 1.387(5)
C17 H17 0.9300
C17 C18 1.398(4)
C18 C21 1.526(5)
C19 H19A 0.9600
C19 H19B 0.9600
C19 H19C 0.9600
C21 H21 0.9800
C21 C22 1.522(6)
C21 C23 1.524(6)
C22 H22A 0.9600
C22 H22B 0.9600
C22 H22C 0.9600
C23 H23A 0.9600
C23 H23B 0.9600
C23 H23C 0.9600
